data_4315770
loop_
_publ_author_name
'Theshini Perera'
'Patricia A. Marzilli'
'Frank R. Fronczek'
'Luigi G. Marzilli'

_publ_section_title
;
 NH NMR Shifts of New Structurally Characterized
 fac-[Re(CO)3(polyamine)]n+ Complexes Probed via Outer-Sphere
 Hydrogen-Bonding Interactions to Anions, Including the Paramagnetic
 [ReIVBr6]2- Anion
;
_journal_name_full 'Inorganic Chemistry'
_journal_page_first 5560
_journal_page_last 5572
_journal_paper_doi 10.1021/ic100386c
_journal_volume 49
_journal_year 2010
_chemical_formula_moiety 'C9 H19 N4 O3 Re, 2(P F6), H2 O'
_chemical_formula_sum 'C9 H21 F12 N4 O4 P2 Re'
_chemical_formula_weight 725.44
_chemical_name_systematic
; 
 ? 
;
_space_group_IT_number 14
_symmetry_cell_setting monoclinic
_symmetry_space_group_name_Hall '-P 2yn'
_symmetry_space_group_name_H-M 'P 1 21/n 1'
_atom_sites_solution_hydrogens geom
_atom_sites_solution_primary direct
_atom_sites_solution_secondary difmap
_audit_creation_method SHELXL-97
_cell_angle_alpha 90
_cell_angle_beta 91.516(4)
_cell_angle_gamma 90
_cell_formula_units_Z 4
_cell_length_a 7.8157(5)
_cell_length_b 13.7565(10)
_cell_length_c 18.9670(15)
_cell_measurement_reflns_used 9497
_cell_measurement_temperature 90.0(5)
_cell_measurement_theta_max 36.3
_cell_measurement_theta_min 2.5
_cell_volume 2038.6(3)
_computing_cell_refinement 'Denzo and Scalepack (Otwinowski & Minor, 1997)'
_computing_data_collection 'COLLECT (Nonius 1999)'
_computing_data_reduction 'Denzo and Scalepack (Otwinowski & Minor, 1997)'
_computing_molecular_graphics 'ORTEP-3 for Windows (Farrugia, 1997)'
_computing_publication_material 'SHELXL-97 (Sheldrick, 1997)'
_computing_structure_refinement 'SHELXL-97 (Sheldrick, 1997)'
_computing_structure_solution 'Direct_methods (SIR, Altomare, et al., 1994)'
_diffrn_ambient_temperature 90.0(5)
_diffrn_measured_fraction_theta_full 0.999
_diffrn_measured_fraction_theta_max 0.971
_diffrn_measurement_device 'Nonius KappaCCD (with Oxford Cryostream)'
_diffrn_measurement_method ' \w and \f scans '
_diffrn_radiation_monochromator graphite
_diffrn_radiation_source 'fine-focus sealed tube'
_diffrn_radiation_type MoK\a
_diffrn_radiation_wavelength 0.71073
_diffrn_reflns_av_R_equivalents 0.018
_diffrn_reflns_av_sigmaI/netI 0.0258
_diffrn_reflns_limit_h_max 12
_diffrn_reflns_limit_h_min -12
_diffrn_reflns_limit_k_max 22
_diffrn_reflns_limit_k_min -21
_diffrn_reflns_limit_l_max 31
_diffrn_reflns_limit_l_min -31
_diffrn_reflns_number 51275
_diffrn_reflns_theta_full 25.0
_diffrn_reflns_theta_max 36.3
_diffrn_reflns_theta_min 2.7
_diffrn_standards_number 0
_exptl_absorpt_coefficient_mu 6.252
_exptl_absorpt_correction_T_max 0.304
_exptl_absorpt_correction_T_min 0.256
_exptl_absorpt_correction_type multi-scan
_exptl_absorpt_process_details 'HKL Scalepack (Otwinowski & Minor 1997)'
_exptl_crystal_colour colorless
_exptl_crystal_density_diffrn 2.364
_exptl_crystal_density_method 'not measured'
_exptl_crystal_description fragment
_exptl_crystal_F_000 1392
_exptl_crystal_size_max 0.30
_exptl_crystal_size_mid 0.25
_exptl_crystal_size_min 0.25
_refine_diff_density_max 1.56
_refine_diff_density_min -1.83
_refine_diff_density_rms 0.164
_refine_ls_extinction_coef 0.00421(12)
_refine_ls_extinction_expression Fc^*^=kFc[1+0.001xFc^2^\l^3^/sin(2\q)]^-1/4^
_refine_ls_extinction_method SHELXL
_refine_ls_goodness_of_fit_ref 1.053
_refine_ls_hydrogen_treatment mixed
_refine_ls_matrix_type full
_refine_ls_number_parameters 317
_refine_ls_number_reflns 9583
_refine_ls_number_restraints 0
_refine_ls_restrained_S_all 1.053
_refine_ls_R_factor_all 0.027
_refine_ls_R_factor_gt 0.023
_refine_ls_shift/su_max 0.004
_refine_ls_shift/su_mean 0.000
_refine_ls_structure_factor_coef Fsqd
_refine_ls_weighting_details 'calc w=1/[\s^2^(Fo^2^)+(0.0241P)^2^+3.8940P] where P=(Fo^2^+2Fc^2^)/3'
_refine_ls_weighting_scheme calc
_refine_ls_wR_factor_gt 0.055
_refine_ls_wR_factor_ref 0.057
_reflns_number_gt 8833
_reflns_number_total 9583
_reflns_threshold_expression I>2\s(I)
_cod_data_source_file ic100386c_si_002_4.cif
_cod_data_source_block Theshini48
_cod_depositor_comments
;
The following automatic conversions were performed:

'_symmetry_cell_setting' value 'Monoclinic' changed to 'monoclinic'
according to the built-in table from CIF Core dictionary named
'cif_core.dic' version 2.4.1 from 2010-06-29.

Automatic conversion script
Id: cif_fix_values 1646 2011-03-28 12:23:43Z adriana 
;
_cod_original_sg_symbol_H-M 'P 21/n '
_cod_database_code 4315770

loop_
_symmetry_equiv_pos_as_xyz
'x, y, z'
'-x+1/2, y+1/2, -z+1/2'
'-x, -y, -z'
'x-1/2, -y-1/2, z-1/2'

loop_
_atom_site_label
_atom_site_type_symbol
_atom_site_fract_x
_atom_site_fract_y
_atom_site_fract_z
_atom_site_U_iso_or_equiv
_atom_site_adp_type
_atom_site_occupancy
_atom_site_symmetry_multiplicity
_atom_site_calc_flag
_atom_site_refinement_flags
_atom_site_disorder_assembly
_atom_site_disorder_group
Re1 Re 0.488532(8) 0.241930(5) 0.412186(3) 0.00705(3) Uani 1 1 d . . .
O2 O 0.1906(2) 0.23381(12) 0.30399(9) 0.0154(3) Uani 1 1 d . . .
O1 O 0.2472(2) 0.35465(12) 0.50789(9) 0.0173(3) Uani 1 1 d . . .
O3 O 0.3334(2) 0.05321(12) 0.46872(9) 0.0185(3) Uani 1 1 d . . .
N2 N 0.7323(2) 0.25510(11) 0.47916(9) 0.0078(2) Uani 1 1 d . . .
N1 N 0.6741(2) 0.16238(13) 0.34674(9) 0.0120(3) Uani 1 1 d . . .
H11N H 0.639(4) 0.103(2) 0.3464(16) 0.014 Uiso 1 1 d . . .
H12N H 0.678(4) 0.190(2) 0.3061(17) 0.014 Uiso 1 1 d . . .
N3 N 0.6012(2) 0.37940(13) 0.37378(9) 0.0121(3) Uani 1 1 d . . .
H31N H 0.674(4) 0.371(2) 0.3397(17) 0.014 Uiso 1 1 d . . .
H32N H 0.519(4) 0.418(2) 0.3594(16) 0.014 Uiso 1 1 d . . .
N4 N 0.6041(2) 0.19108(13) 0.66647(9) 0.0111(3) Uani 1 1 d . . .
H41N H 0.713(4) 0.193(2) 0.6860(17) 0.017 Uiso 1 1 d . . .
H42N H 0.553(4) 0.146(2) 0.6873(17) 0.017 Uiso 1 1 d . . .
H43N H 0.556(5) 0.248(2) 0.674(2) 0.017 Uiso 1 1 d . . .
C2 C 0.3046(3) 0.23712(14) 0.34408(11) 0.0114(3) Uani 1 1 d . . .
C1 C 0.3397(2) 0.31275(14) 0.47237(10) 0.0113(3) Uani 1 1 d . . .
C3 C 0.3969(2) 0.12335(14) 0.44812(10) 0.0111(3) Uani 1 1 d . . .
C4 C 0.8415(2) 0.17033(14) 0.45873(10) 0.0114(3) Uani 1 1 d . . .
H4A H 0.7925 0.1095 0.4775 0.014 Uiso 1 1 calc R . .
H4B H 0.9581 0.1783 0.4796 0.014 Uiso 1 1 calc R . .
C5 C 0.8511(2) 0.16342(15) 0.37908(10) 0.0129(3) Uani 1 1 d . . .
H5A H 0.9155 0.2196 0.3609 0.015 Uiso 1 1 calc R . .
H5B H 0.9123 0.1033 0.3661 0.015 Uiso 1 1 calc R . .
C6 C 0.8241(2) 0.34874(14) 0.46090(10) 0.0104(3) Uani 1 1 d . . .
H6A H 0.8856 0.3739 0.5034 0.012 Uiso 1 1 calc R . .
H6B H 0.9095 0.3354 0.4245 0.012 Uiso 1 1 calc R . .
C7 C 0.6987(2) 0.42414(14) 0.43380(10) 0.0120(3) Uani 1 1 d . . .
H7A H 0.6201 0.4433 0.4714 0.014 Uiso 1 1 calc R . .
H7B H 0.7603 0.4827 0.4179 0.014 Uiso 1 1 calc R . .
C8 C 0.7131(2) 0.25845(13) 0.55762(10) 0.0098(3) Uani 1 1 d . . .
H8A H 0.6590 0.3210 0.5700 0.012 Uiso 1 1 calc R . .
H8B H 0.8287 0.2574 0.5803 0.012 Uiso 1 1 calc R . .
C9 C 0.6082(2) 0.17634(15) 0.58862(10) 0.0117(3) Uani 1 1 d . . .
H9A H 0.4905 0.1771 0.5681 0.014 Uiso 1 1 calc R . .
H9B H 0.6610 0.1128 0.5779 0.014 Uiso 1 1 calc R . .
P1 P 0.62263(6) 0.37611(4) 0.16973(3) 0.01054(8) Uani 1 1 d . . .
F1 F 0.75086(16) 0.32193(10) 0.22556(7) 0.0166(2) Uani 1 1 d . . .
F2 F 0.59919(17) 0.46299(10) 0.22543(7) 0.0159(2) Uani 1 1 d . . .
F3 F 0.49352(19) 0.42895(11) 0.11553(8) 0.0216(3) Uani 1 1 d . . .
F4 F 0.6491(2) 0.28947(11) 0.11505(8) 0.0225(3) Uani 1 1 d . . .
F5 F 0.46527(17) 0.31905(11) 0.20419(8) 0.0207(3) Uani 1 1 d . . .
F6 F 0.78277(17) 0.43333(11) 0.13773(8) 0.0182(2) Uani 1 1 d . . .
P2 P 0.40865(6) 0.01888(4) 0.19074(3) 0.00941(8) Uani 1 1 d . . .
F7 F 0.31023(18) 0.12027(10) 0.19290(8) 0.0189(3) Uani 1 1 d . . .
F8 F 0.4059(2) 0.02153(12) 0.10673(7) 0.0252(3) Uani 1 1 d . . .
F9 F 0.50894(19) -0.08298(10) 0.18930(8) 0.0209(3) Uani 1 1 d . . .
F10 F 0.4140(2) 0.01482(11) 0.27571(7) 0.0203(3) Uani 1 1 d . . .
F11 F 0.22955(18) -0.03790(12) 0.19008(9) 0.0246(3) Uani 1 1 d . . .
F12 F 0.58874(18) 0.07560(12) 0.19320(9) 0.0261(3) Uani 1 1 d . . .
O1W O 0.4401(2) 0.37088(14) 0.67232(11) 0.0208(3) Uani 1 1 d . . .
H1W H 0.349(5) 0.372(3) 0.671(2) 0.031 Uiso 1 1 d . . .
H2W H 0.469(5) 0.403(3) 0.704(2) 0.031 Uiso 1 1 d . . .

loop_
_atom_site_aniso_label
_atom_site_aniso_U_11
_atom_site_aniso_U_22
_atom_site_aniso_U_33
_atom_site_aniso_U_23
_atom_site_aniso_U_13
_atom_site_aniso_U_12
Re1 0.00668(4) 0.00756(4) 0.00691(3) -0.00014(2) -0.00010(2) -0.00019(2)
O2 0.0110(6) 0.0225(7) 0.0126(6) 0.0003(5) -0.0015(5) -0.0005(5)
O1 0.0154(7) 0.0170(7) 0.0199(7) -0.0029(6) 0.0050(5) 0.0024(5)
O3 0.0222(7) 0.0126(7) 0.0207(7) 0.0009(5) 0.0017(6) -0.0055(5)
N2 0.0065(6) 0.0092(6) 0.0075(6) 0.0001(4) -0.0002(5) -0.0002(4)
N1 0.0128(7) 0.0130(7) 0.0103(7) -0.0026(5) 0.0016(5) 0.0007(5)
N3 0.0124(7) 0.0116(7) 0.0122(7) 0.0030(5) 0.0002(5) -0.0007(5)
N4 0.0112(6) 0.0137(7) 0.0085(6) 0.0004(5) 0.0013(5) -0.0005(5)
C2 0.0108(7) 0.0126(8) 0.0112(7) 0.0015(6) 0.0027(6) 0.0005(6)
C1 0.0102(7) 0.0110(7) 0.0125(7) 0.0023(6) -0.0016(6) -0.0018(6)
C3 0.0116(7) 0.0105(7) 0.0112(7) -0.0020(6) -0.0007(6) -0.0002(6)
C4 0.0092(7) 0.0121(8) 0.0127(7) -0.0001(6) 0.0002(6) 0.0024(6)
C5 0.0118(7) 0.0139(8) 0.0131(8) -0.0033(6) 0.0027(6) 0.0011(6)
C6 0.0102(7) 0.0099(7) 0.0111(7) 0.0000(5) 0.0014(6) -0.0024(5)
C7 0.0133(7) 0.0089(7) 0.0138(8) -0.0003(6) 0.0021(6) -0.0028(6)
C8 0.0099(7) 0.0108(7) 0.0087(7) -0.0005(5) 0.0002(5) -0.0007(5)
C9 0.0131(7) 0.0141(8) 0.0078(7) -0.0001(6) 0.0007(6) -0.0036(6)
P1 0.00849(18) 0.0120(2) 0.0111(2) -0.00238(15) 0.00027(15) -0.00088(15)
F1 0.0134(5) 0.0190(6) 0.0173(6) 0.0017(5) -0.0023(4) 0.0023(4)
F2 0.0200(6) 0.0139(6) 0.0139(5) -0.0045(4) 0.0033(4) 0.0008(4)
F3 0.0204(6) 0.0242(7) 0.0196(6) 0.0001(5) -0.0084(5) 0.0033(5)
F4 0.0276(7) 0.0193(7) 0.0205(6) -0.0108(5) 0.0013(5) 0.0001(5)
F5 0.0112(5) 0.0200(6) 0.0312(7) 0.0021(5) 0.0041(5) -0.0056(5)
F6 0.0148(5) 0.0189(6) 0.0211(6) 0.0005(5) 0.0071(5) -0.0036(5)
P2 0.00815(18) 0.00941(19) 0.01068(19) 0.00066(15) 0.00000(14) -0.00017(14)
F7 0.0220(6) 0.0131(6) 0.0215(6) 0.0001(5) 0.0004(5) 0.0071(5)
F8 0.0391(9) 0.0260(8) 0.0105(6) 0.0009(5) 0.0019(6) 0.0089(6)
F9 0.0225(6) 0.0145(6) 0.0258(7) 0.0013(5) 0.0008(5) 0.0087(5)
F10 0.0286(7) 0.0212(7) 0.0109(5) 0.0010(5) -0.0007(5) 0.0002(5)
F11 0.0121(6) 0.0241(7) 0.0374(9) -0.0035(6) -0.0025(5) -0.0080(5)
F12 0.0139(6) 0.0266(8) 0.0380(9) 0.0026(6) 0.0025(6) -0.0091(5)
O1W 0.0149(7) 0.0190(8) 0.0285(9) -0.0044(6) 0.0012(6) 0.0027(6)

loop_
_atom_type_symbol
_atom_type_description
_atom_type_scat_dispersion_real
_atom_type_scat_dispersion_imag
_atom_type_scat_source
C C 0.0033 0.0016 'International Tables Vol C Tables 4.2.6.8 and 6.1.1.4'
H H 0.0000 0.0000 'International Tables Vol C Tables 4.2.6.8 and 6.1.1.4'
F F 0.0171 0.0103 'International Tables Vol C Tables 4.2.6.8 and 6.1.1.4'
N N 0.0061 0.0033 'International Tables Vol C Tables 4.2.6.8 and 6.1.1.4'
O O 0.0106 0.0060 'International Tables Vol C Tables 4.2.6.8 and 6.1.1.4'
P P 0.1023 0.0942 'International Tables Vol C Tables 4.2.6.8 and 6.1.1.4'
Re Re -1.0185 7.2310 'International Tables Vol C Tables 4.2.6.8 and 6.1.1.4'

loop_
_geom_angle_atom_site_label_1
_geom_angle_atom_site_label_2
_geom_angle_atom_site_label_3
_geom_angle
_geom_angle_site_symmetry_1
_geom_angle_site_symmetry_3
_geom_angle_publ_flag
C2 Re1 C3 85.94(8) . . ?
C2 Re1 C1 87.86(8) . . ?
C3 Re1 C1 88.99(8) . . ?
C2 Re1 N3 96.07(7) . . ?
C3 Re1 N3 177.97(7) . . ?
C1 Re1 N3 90.85(7) . . ?
C2 Re1 N1 95.49(7) . . ?
C3 Re1 N1 92.01(7) . . ?
C1 Re1 N1 176.56(7) . . ?
N3 Re1 N1 88.04(7) . . ?
C2 Re1 N2 171.16(7) . . ?
C3 Re1 N2 100.68(7) . . ?
C1 Re1 N2 98.04(7) . . ?
N3 Re1 N2 77.35(6) . . ?
N1 Re1 N2 78.55(6) . . ?
C8 N2 C4 110.61(14) . . ?
C8 N2 C6 105.09(14) . . ?
C4 N2 C6 108.93(15) . . ?
C8 N2 Re1 116.97(11) . . ?
C4 N2 Re1 105.55(11) . . ?
C6 N2 Re1 109.55(11) . . ?
C5 N1 Re1 112.07(12) . . ?
C5 N1 H11N 108(2) . . ?
Re1 N1 H11N 105(2) . . ?
C5 N1 H12N 108(2) . . ?
Re1 N1 H12N 109(2) . . ?
H11N N1 H12N 115(3) . . ?
C7 N3 Re1 107.56(12) . . ?
C7 N3 H31N 107(2) . . ?
Re1 N3 H31N 114(2) . . ?
C7 N3 H32N 110(2) . . ?
Re1 N3 H32N 109(2) . . ?
H31N N3 H32N 109(3) . . ?
C9 N4 H41N 111(2) . . ?
C9 N4 H42N 113(2) . . ?
H41N N4 H42N 106(3) . . ?
C9 N4 H43N 107(2) . . ?
H41N N4 H43N 108(3) . . ?
H42N N4 H43N 112(3) . . ?
O2 C2 Re1 178.47(18) . . ?
O1 C1 Re1 178.62(18) . . ?
O3 C3 Re1 176.55(18) . . ?
N2 C4 C5 110.42(15) . . ?
N2 C4 H4A 109.6 . . ?
C5 C4 H4A 109.6 . . ?
N2 C4 H4B 109.6 . . ?
C5 C4 H4B 109.6 . . ?
H4A C4 H4B 108.1 . . ?
N1 C5 C4 109.79(15) . . ?
N1 C5 H5A 109.7 . . ?
C4 C5 H5A 109.7 . . ?
N1 C5 H5B 109.7 . . ?
C4 C5 H5B 109.7 . . ?
H5A C5 H5B 108.2 . . ?
C7 C6 N2 110.78(15) . . ?
C7 C6 H6A 109.5 . . ?
N2 C6 H6A 109.5 . . ?
C7 C6 H6B 109.5 . . ?
N2 C6 H6B 109.5 . . ?
H6A C6 H6B 108.1 . . ?
N3 C7 C6 106.95(15) . . ?
N3 C7 H7A 110.3 . . ?
C6 C7 H7A 110.3 . . ?
N3 C7 H7B 110.3 . . ?
C6 C7 H7B 110.3 . . ?
H7A C7 H7B 108.6 . . ?
N2 C8 C9 115.41(15) . . ?
N2 C8 H8A 108.4 . . ?
C9 C8 H8A 108.4 . . ?
N2 C8 H8B 108.4 . . ?
C9 C8 H8B 108.4 . . ?
H8A C8 H8B 107.5 . . ?
N4 C9 C8 107.90(15) . . ?
N4 C9 H9A 110.1 . . ?
C8 C9 H9A 110.1 . . ?
N4 C9 H9B 110.1 . . ?
C8 C9 H9B 110.1 . . ?
H9A C9 H9B 108.4 . . ?
F3 P1 F4 90.71(8) . . ?
F3 P1 F2 90.20(8) . . ?
F4 P1 F2 178.99(9) . . ?
F3 P1 F6 91.09(8) . . ?
F4 P1 F6 90.27(8) . . ?
F2 P1 F6 89.28(7) . . ?
F3 P1 F5 90.39(8) . . ?
F4 P1 F5 90.77(8) . . ?
F2 P1 F5 89.66(8) . . ?
F6 P1 F5 178.18(8) . . ?
F3 P1 F1 179.00(8) . . ?
F4 P1 F1 89.57(8) . . ?
F2 P1 F1 89.53(7) . . ?
F6 P1 F1 89.87(8) . . ?
F5 P1 F1 88.65(8) . . ?
F8 P2 F7 90.68(8) . . ?
F8 P2 F11 90.83(9) . . ?
F7 P2 F11 90.27(8) . . ?
F8 P2 F9 89.81(8) . . ?
F7 P2 F9 179.39(9) . . ?
F11 P2 F9 90.07(9) . . ?
F8 P2 F12 90.39(9) . . ?
F7 P2 F12 89.85(9) . . ?
F11 P2 F12 178.77(9) . . ?
F9 P2 F12 89.80(9) . . ?
F8 P2 F10 179.03(9) . . ?
F7 P2 F10 90.25(8) . . ?
F11 P2 F10 89.44(9) . . ?
F9 P2 F10 89.25(8) . . ?
F12 P2 F10 89.33(9) . . ?
H1W O1W H2W 107(4) . . ?

loop_
_geom_bond_atom_site_label_1
_geom_bond_atom_site_label_2
_geom_bond_distance
_geom_bond_site_symmetry_2
_geom_bond_publ_flag
Re1 C2 1.908(2) . ?
Re1 C3 1.914(2) . ?
Re1 C1 1.917(2) . ?
Re1 N3 2.2173(17) . ?
Re1 N1 2.2218(17) . ?
Re1 N2 2.2687(16) . ?
O2 C2 1.157(2) . ?
O1 C1 1.155(2) . ?
O3 C3 1.158(2) . ?
N2 C8 1.500(3) . ?
N2 C4 1.502(2) . ?
N2 C6 1.519(2) . ?
N1 C5 1.499(3) . ?
N1 H11N 0.86(3) . ?
N1 H12N 0.86(3) . ?
N3 C7 1.486(3) . ?
N3 H31N 0.88(3) . ?
N3 H32N 0.87(3) . ?
N4 C9 1.492(2) . ?
N4 H41N 0.92(3) . ?
N4 H42N 0.85(3) . ?
N4 H43N 0.88(3) . ?
C4 C5 1.518(3) . ?
C4 H4A 0.9900 . ?
C4 H4B 0.9900 . ?
C5 H5A 0.9900 . ?
C5 H5B 0.9900 . ?
C6 C7 1.508(3) . ?
C6 H6A 0.9900 . ?
C6 H6B 0.9900 . ?
C7 H7A 0.9900 . ?
C7 H7B 0.9900 . ?
C8 C9 1.523(3) . ?
C8 H8A 0.9900 . ?
C8 H8B 0.9900 . ?
C9 H9A 0.9900 . ?
C9 H9B 0.9900 . ?
P1 F3 1.5964(15) . ?
P1 F4 1.5969(15) . ?
P1 F2 1.6089(14) . ?
P1 F6 1.6108(14) . ?
P1 F5 1.6120(14) . ?
P1 F1 1.6202(14) . ?
P2 F8 1.5934(15) . ?
P2 F7 1.5938(14) . ?
P2 F11 1.6027(14) . ?
P2 F9 1.6062(14) . ?
P2 F12 1.6090(15) . ?
P2 F10 1.6120(14) . ?
O1W H1W 0.72(4) . ?
O1W H2W 0.78(4) . ?

loop_
_geom_hbond_atom_site_label_D
_geom_hbond_atom_site_label_H
_geom_hbond_atom_site_label_A
_geom_hbond_distance_DH
_geom_hbond_distance_HA
_geom_hbond_distance_DA
_geom_hbond_angle_DHA
_geom_hbond_site_symmetry_A
N1 H11N F6 0.86(3) 2.43(3) 3.182(2) 146(3) 2_645
N1 H11N F10 0.86(3) 2.50(3) 3.150(2) 133(3) .
N1 H12N F1 0.86(3) 2.45(3) 3.246(2) 154(3) .
N3 H31N F1 0.88(3) 2.36(3) 3.173(2) 154(3) .
N3 H31N F2 0.88(3) 2.56(3) 3.039(2) 115(2) .
N3 H31N F9 0.88(3) 2.63(3) 3.343(2) 139(3) 2_655
N3 H32N F11 0.87(3) 2.22(3) 3.046(2) 159(3) 2
N4 H41N F5 0.92(3) 2.00(3) 2.897(2) 165(3) 4_666
N4 H42N F10 0.85(3) 2.33(3) 3.042(2) 142(3) 3_656
N4 H42N F1 0.85(3) 2.53(3) 3.012(2) 118(3) 4_566
N4 H42N F6 0.85(3) 2.53(3) 3.076(2) 123(3) 4_566
N4 H42N F9 0.85(3) 2.55(3) 3.256(2) 141(3) 3_656
N4 H43N O1W 0.88(3) 1.92(3) 2.789(3) 170(4) .
O1W H1W F12 0.72(4) 2.21(4) 2.880(2) 157(4) 4_566
O1W H2W F2 0.78(4) 2.34(4) 3.018(2) 146(4) 3_666

loop_
_geom_torsion_atom_site_label_1
_geom_torsion_atom_site_label_2
_geom_torsion_atom_site_label_3
_geom_torsion_atom_site_label_4
_geom_torsion
_geom_torsion_site_symmetry_1
_geom_torsion_site_symmetry_2
_geom_torsion_site_symmetry_3
_geom_torsion_site_symmetry_4
_geom_torsion_publ_flag
C3 Re1 N2 C8 -58.39(13) . . . . ?
C1 Re1 N2 C8 32.10(13) . . . . ?
N3 Re1 N2 C8 121.16(13) . . . . ?
N1 Re1 N2 C8 -148.29(13) . . . . ?
C3 Re1 N2 C4 65.09(12) . . . . ?
C1 Re1 N2 C4 155.58(12) . . . . ?
N3 Re1 N2 C4 -115.37(12) . . . . ?
N1 Re1 N2 C4 -24.81(11) . . . . ?
C3 Re1 N2 C6 -177.77(12) . . . . ?
C1 Re1 N2 C6 -87.28(12) . . . . ?
N3 Re1 N2 C6 1.78(11) . . . . ?
N1 Re1 N2 C6 92.33(12) . . . . ?
C2 Re1 N1 C5 171.45(14) . . . . ?
C3 Re1 N1 C5 -102.43(14) . . . . ?
N3 Re1 N1 C5 75.54(14) . . . . ?
N2 Re1 N1 C5 -1.94(13) . . . . ?
C2 Re1 N3 C7 155.50(13) . . . . ?
C1 Re1 N3 C7 67.56(13) . . . . ?
N1 Re1 N3 C7 -109.19(13) . . . . ?
N2 Re1 N3 C7 -30.49(12) . . . . ?
C8 N2 C4 C5 176.36(15) . . . . ?
C6 N2 C4 C5 -68.62(19) . . . . ?
Re1 N2 C4 C5 48.94(16) . . . . ?
Re1 N1 C5 C4 28.75(19) . . . . ?
N2 C4 C5 N1 -53.1(2) . . . . ?
C8 N2 C6 C7 -99.16(17) . . . . ?
C4 N2 C6 C7 142.29(15) . . . . ?
Re1 N2 C6 C7 27.29(17) . . . . ?
Re1 N3 C7 C6 54.73(16) . . . . ?
N2 C6 C7 N3 -54.79(19) . . . . ?
C4 N2 C8 C9 -68.4(2) . . . . ?
C6 N2 C8 C9 174.23(16) . . . . ?
Re1 N2 C8 C9 52.49(19) . . . . ?
N2 C8 C9 N4 179.59(15) . . . . ?
